data_7227240
loop_
_publ_author_name
'Ghosh, Kaushik'
'Tyagi, Nidhi'
'Singh, Ovender'
'Singh, Udai P.'

_publ_section_title
;
 Nitric oxide (NO) reactivity studies on mononuclear Iron(II) complexes
 supported by a tetradentate Schiff base Ligand
;
_journal_name_full 'RSC Adv.'
_journal_paper_doi 10.1039/C6RA21659E
_journal_year 2016
_chemical_formula_moiety 'C26 H19 Fe N9 O2, C H2 Cl2'
_chemical_formula_sum 'C27 H21 Cl2 Fe N9 O2'
_chemical_formula_weight 630.28
_chemical_name_systematic
;
 ?
;
_space_group_IT_number 2
_symmetry_cell_setting triclinic
_symmetry_space_group_name_Hall '-P 1'
_symmetry_space_group_name_H-M 'P -1'
_atom_sites_solution_hydrogens geom
_atom_sites_solution_primary direct
_atom_sites_solution_secondary difmap
_audit_creation_method SHELXL-97
_audit_update_record
;
2016-07-04 deposited with the CCDC.
2016-12-02 downloaded from the CCDC.
;
_cell_angle_alpha 94.82(2)
_cell_angle_beta 111.057(19)
_cell_angle_gamma 101.56(2)
_cell_formula_units_Z 2
_cell_length_a 9.885(4)
_cell_length_b 12.712(5)
_cell_length_c 13.207(5)
_cell_measurement_reflns_used 111
_cell_measurement_temperature 293(2)
_cell_measurement_theta_max 27.13
_cell_measurement_theta_min 2.46
_cell_volume 1495.1(11)
_computing_cell_refinement 'Bruker Kappa Apex'
_computing_data_collection 'Bruker Kappa Apex'
_computing_data_reduction 'Bruker SAINT'
_computing_molecular_graphics 'Bruker SHELXTL'
_computing_publication_material 'Bruker SHELXTL'
_computing_structure_refinement 'SHELXL-97 (Sheldrick, 1997)'
_computing_structure_solution 'SHELXS-97 (Sheldrick, 2008)'
_diffrn_ambient_temperature 293(2)
_diffrn_measured_fraction_theta_full 0.928
_diffrn_measured_fraction_theta_max 0.988
_diffrn_measurement_device_type 'CCD area detector'
_diffrn_measurement_method 'phi omega scans'
_diffrn_radiation_monochromator graphite
_diffrn_radiation_source 'fine-focus sealed tube'
_diffrn_radiation_type MoK\a
_diffrn_radiation_wavelength 0.71073
_diffrn_reflns_av_R_equivalents 0.019
_diffrn_reflns_av_sigmaI/netI 0.2016
_diffrn_reflns_limit_h_max 13
_diffrn_reflns_limit_h_min -13
_diffrn_reflns_limit_k_max 17
_diffrn_reflns_limit_k_min -17
_diffrn_reflns_limit_l_max 17
_diffrn_reflns_limit_l_min -17
_diffrn_reflns_number 22147
_diffrn_reflns_theta_full 28.40
_diffrn_reflns_theta_max 28.40
_diffrn_reflns_theta_min 1.46
_exptl_absorpt_coefficient_mu 0.724
_exptl_absorpt_correction_T_max 0.923
_exptl_absorpt_correction_T_min 0.847
_exptl_absorpt_correction_type multi-scan
_exptl_absorpt_process_details '(SADABS; Bruker, 2000)'
_exptl_crystal_colour purple
_exptl_crystal_density_diffrn 1.400
_exptl_crystal_density_method 'not measured'
_exptl_crystal_description block
_exptl_crystal_F_000 644
_exptl_crystal_size_max 0.29
_exptl_crystal_size_mid 0.19
_exptl_crystal_size_min 0.11
_refine_diff_density_max 1.135
_refine_diff_density_min -0.657
_refine_diff_density_rms 0.171
_refine_ls_extinction_method none
_refine_ls_goodness_of_fit_ref 1.102
_refine_ls_hydrogen_treatment mixed
_refine_ls_matrix_type full
_refine_ls_number_parameters 370
_refine_ls_number_reflns 3809
_refine_ls_number_restraints 119
_refine_ls_restrained_S_all 1.086
_refine_ls_R_factor_all 0.1668
_refine_ls_R_factor_gt 0.0988
_refine_ls_shift/su_max 0.026
_refine_ls_shift/su_mean 0.005
_refine_ls_structure_factor_coef Fsqd
_refine_ls_weighting_details 'calc w=1/[\s^2^(Fo^2^)+(0.1710P)^2^+3.3452P] where P=(Fo^2^+2Fc^2^)/3'
_refine_ls_weighting_scheme calc
_refine_ls_wR_factor_gt 0.2669
_refine_ls_wR_factor_ref 0.2877
_reflns_number_gt 2340
_reflns_number_total 7499
_reflns_threshold_expression >2sigma(I)
_cod_data_source_file c6ra21659e2.cif
_cod_data_source_block ups950kgnt186
_cod_depositor_comments
;
The following automatic conversions were performed:

'_symmetry_cell_setting' value 'Triclinic' changed to 'triclinic'
according to
/usr/data/users/saulius/crontab/automatic-downloads/rss-feeds/RSC/lib/dictionaries/cif_core.dic
dictionary named 'cif_core.dic' version 2.4.2 from 2011-04-26.

Automatic conversion script
Id: cif_fix_values 4268 2015-11-12 08:31:59Z antanas 
;
_cod_database_code 7227240

loop_
_symmetry_equiv_pos_as_xyz
'x, y, z'
'-x, -y, -z'

loop_
_atom_site_label
_atom_site_type_symbol
_atom_site_fract_x
_atom_site_fract_y
_atom_site_fract_z
_atom_site_U_iso_or_equiv
_atom_site_adp_type
_atom_site_occupancy
_atom_site_symmetry_multiplicity
_atom_site_calc_flag
_atom_site_refinement_flags
Fe1 Fe 0.64489(13) 0.76731(10) 0.72415(9) 0.0170(5) Uani 1 1 d U
N6 N 0.6750(7) 0.6235(6) 0.6759(5) 0.0169(15) Uani 1 1 d U
N3 N 0.8299(8) 0.8935(6) 0.7829(5) 0.0209(16) Uani 1 1 d U
C21 C 0.5541(9) 0.5396(7) 0.6549(6) 0.0165(18) Uani 1 1 d U
N1 N 0.5603(8) 0.8765(6) 0.7578(6) 0.0241(16) Uani 1 1 d U
C10 C 0.7985(10) 0.9865(7) 0.8127(7) 0.0217(19) Uani 1 1 d U
N5 N 0.4272(7) 0.5713(6) 0.6619(5) 0.0198(15) Uani 1 1 d U
N7 N 0.2010(8) 0.6913(7) 0.6727(6) 0.0301(19) Uani 1 1 d U
C2 C 0.4200(10) 0.8486(7) 0.7418(7) 0.0210(19) Uani 1 1 d U
H2 H 0.3671 0.8969 0.7559 0.025 Uiso 1 1 calc R
O2 O 0.1308(7) 0.6188(6) 0.5934(5) 0.0352(17) Uani 1 1 d U
C23 C 0.6767(10) 0.4101(8) 0.6158(7) 0.026(2) Uani 1 1 d U
H23 H 0.6778 0.3385 0.5956 0.031 Uiso 1 1 calc R
C16 C 0.3631(11) 0.5207(8) 0.8174(7) 0.025(2) Uani 1 1 d U
H16 H 0.4453 0.5755 0.8639 0.030 Uiso 1 1 calc R
C13 C 1.0823(10) 0.9901(8) 0.8272(7) 0.028(2) Uani 1 1 d U
H13 H 1.1777 0.9892 0.8309 0.034 Uiso 1 1 calc R
C20 C 0.2138(10) 0.4192(8) 0.6361(8) 0.028(2) Uani 1 1 d U
H20 H 0.1941 0.4068 0.5612 0.033 Uiso 1 1 calc R
N2 N 0.6517(8) 0.9799(6) 0.7981(6) 0.0273(17) Uani 1 1 d U
N8 N 0.7412(9) 0.7038(6) 0.9555(6) 0.032(2) Uani 1 1 d U
O3 O 0.1479(8) 0.7357(6) 0.7305(6) 0.048(2) Uani 1 1 d U
C15 C 0.3304(9) 0.5008(7) 0.7044(7) 0.0224(19) Uani 1 1 d U
C12 C 1.0501(10) 1.0860(8) 0.8591(7) 0.029(2) Uani 1 1 d U
H12 H 1.1257 1.1501 0.8850 0.035 Uiso 1 1 calc R
C22 C 0.5530(10) 0.4340(7) 0.6264(6) 0.0221(19) Uani 1 1 d U
H22 H 0.4689 0.3785 0.6142 0.027 Uiso 1 1 calc R
C24 C 0.8019(11) 0.4960(8) 0.6361(7) 0.030(2) Uani 1 1 d U
H24 H 0.8879 0.4819 0.6303 0.035 Uiso 1 1 calc R
C9 C 0.5076(10) 1.1154(8) 0.7509(7) 0.027(2) Uani 1 1 d U
H9 H 0.4915 1.0951 0.6774 0.032 Uiso 1 1 calc R
N9 N 0.6256(9) 0.8188(7) 0.4942(6) 0.036(2) Uani 1 1 d U
C26 C 0.7093(10) 0.7300(7) 0.8730(7) 0.0209(19) Uani 1 1 d U
C19 C 0.1232(11) 0.3536(8) 0.6786(9) 0.038(2) Uani 1 1 d U
H19 H 0.0435 0.2967 0.6329 0.045 Uiso 1 1 calc R
C8 C 0.4475(11) 1.1929(8) 0.7798(8) 0.033(2) Uani 1 1 d U
H8 H 0.3923 1.2274 0.7261 0.040 Uiso 1 1 calc R
C17 C 0.2732(12) 0.4589(8) 0.8577(8) 0.032(2) Uani 1 1 d U
H17 H 0.2917 0.4731 0.9324 0.039 Uiso 1 1 calc R
C3 C 0.3561(10) 0.7361(7) 0.7003(7) 0.0226(19) Uani 1 1 d U
C14 C 0.9701(10) 0.8980(8) 0.7906(7) 0.026(2) Uani 1 1 d U
H14 H 0.9916 0.8338 0.7693 0.031 Uiso 1 1 calc R
N4 N 0.4534(7) 0.6819(6) 0.6865(5) 0.0183(15) Uani 1 1 d U
C25 C 0.7964(10) 0.6004(8) 0.6644(7) 0.023(2) Uani 1 1 d U
H25 H 0.8789 0.6573 0.6761 0.028 Uiso 1 1 calc R
C27 C 0.6252(9) 0.8009(7) 0.5778(7) 0.0224(19) Uani 1 1 d U
C4 C 0.5917(10) 1.0671(8) 0.8293(7) 0.024(2) Uani 1 1 d U
C11 C 0.9106(10) 1.0883(8) 0.8533(7) 0.029(2) Uani 1 1 d U
H11 H 0.8888 1.1524 0.8746 0.034 Uiso 1 1 calc R
C18 C 0.1545(12) 0.3752(9) 0.7900(9) 0.038(2) Uani 1 1 d U
H18 H 0.0948 0.3328 0.8196 0.046 Uiso 1 1 calc R
C5 C 0.6185(15) 1.0966(10) 0.9394(8) 0.053(3) Uani 1 1 d U
H5 H 0.6778 1.0641 0.9932 0.063 Uiso 1 1 calc R
C7 C 0.4667(12) 1.2230(9) 0.8906(8) 0.039(3) Uani 1 1 d U
H7 H 0.4203 1.2737 0.9099 0.047 Uiso 1 1 calc R
C6 C 0.5540(16) 1.1759(11) 0.9668(9) 0.063(4) Uani 1 1 d U
H6 H 0.5719 1.1974 1.0405 0.076 Uiso 1 1 calc R
Cl2 Cl 0.3034(4) 0.8850(3) 0.4597(3) 0.0601(9) Uani 1 1 d U
Cl1 Cl 0.0783(4) 0.8916(3) 0.5529(3) 0.0626(10) Uani 1 1 d U
C52 C 0.1538(13) 0.9412(10) 0.4577(9) 0.048(3) Uani 1 1 d U
H52A H 0.0762 0.9228 0.3842 0.058 Uiso 1 1 calc R
H52B H 0.1886 1.0200 0.4761 0.058 Uiso 1 1 calc R

loop_
_atom_site_aniso_label
_atom_site_aniso_U_11
_atom_site_aniso_U_22
_atom_site_aniso_U_33
_atom_site_aniso_U_23
_atom_site_aniso_U_13
_atom_site_aniso_U_12
Fe1 0.0158(8) 0.0183(8) 0.0167(7) 0.0020(5) 0.0066(5) 0.0037(6)
N6 0.015(3) 0.020(3) 0.013(3) 0.001(3) 0.004(3) 0.002(3)
N3 0.021(3) 0.018(4) 0.023(4) 0.001(3) 0.010(3) 0.001(3)
C21 0.024(4) 0.019(4) 0.011(4) 0.003(3) 0.012(4) 0.003(3)
N1 0.023(4) 0.019(4) 0.030(4) -0.002(3) 0.013(3) 0.003(3)
C10 0.021(4) 0.018(4) 0.026(5) 0.002(4) 0.009(4) 0.004(3)
N5 0.016(4) 0.022(4) 0.018(3) 0.001(3) 0.006(3) 0.001(3)
N7 0.020(4) 0.031(5) 0.045(5) 0.006(4) 0.017(4) 0.010(3)
C2 0.019(4) 0.025(4) 0.026(5) 0.007(4) 0.015(4) 0.009(3)
O2 0.023(4) 0.032(4) 0.044(4) 0.006(3) 0.007(3) 0.005(3)
C23 0.030(5) 0.019(5) 0.029(5) 0.000(4) 0.012(4) 0.006(4)
C16 0.037(5) 0.018(5) 0.027(4) 0.011(4) 0.015(4) 0.012(4)
C13 0.013(4) 0.031(5) 0.032(5) 0.004(4) 0.001(4) 0.000(4)
C20 0.024(5) 0.022(5) 0.033(5) 0.004(4) 0.008(4) 0.003(4)
N2 0.029(4) 0.015(4) 0.037(4) -0.004(3) 0.014(3) 0.005(3)
N8 0.050(5) 0.023(5) 0.020(4) 0.006(3) 0.010(4) 0.008(4)
O3 0.039(4) 0.040(5) 0.075(5) 0.000(4) 0.038(4) 0.004(4)
C15 0.015(4) 0.023(5) 0.033(4) 0.013(4) 0.012(4) 0.006(3)
C12 0.023(4) 0.023(5) 0.030(5) 0.005(4) 0.003(4) -0.003(4)
C22 0.026(5) 0.021(4) 0.019(4) 0.004(4) 0.009(4) 0.003(4)
C24 0.034(5) 0.027(5) 0.031(5) -0.003(4) 0.018(4) 0.007(4)
C9 0.032(5) 0.030(6) 0.026(4) 0.010(4) 0.017(4) 0.011(4)
N9 0.040(5) 0.030(5) 0.028(4) 0.008(4) 0.009(4) -0.004(4)
C26 0.021(5) 0.025(5) 0.017(4) -0.002(3) 0.011(3) 0.003(4)
C19 0.024(5) 0.024(6) 0.062(6) 0.014(5) 0.014(5) 0.001(4)
C8 0.036(6) 0.030(6) 0.042(5) 0.023(5) 0.018(5) 0.013(5)
C17 0.048(6) 0.024(5) 0.045(5) 0.025(4) 0.031(4) 0.020(4)
C3 0.021(4) 0.022(4) 0.027(5) 0.006(4) 0.012(4) 0.005(3)
C14 0.023(4) 0.020(5) 0.033(5) 0.001(4) 0.012(4) 0.002(4)
N4 0.017(3) 0.019(3) 0.016(3) 0.003(3) 0.007(3) -0.001(3)
C25 0.025(5) 0.024(5) 0.025(5) 0.003(4) 0.016(4) 0.005(4)
C27 0.018(5) 0.020(5) 0.026(4) 0.005(4) 0.008(4) -0.002(4)
C4 0.027(5) 0.020(5) 0.026(4) -0.001(4) 0.012(4) 0.007(4)
C11 0.028(5) 0.022(5) 0.028(5) -0.001(4) 0.004(4) 0.002(4)
C18 0.036(6) 0.036(6) 0.061(6) 0.034(5) 0.029(5) 0.019(4)
C5 0.089(9) 0.058(8) 0.024(4) 0.016(5) 0.020(6) 0.047(7)
C7 0.048(7) 0.033(6) 0.053(6) 0.007(5) 0.032(5) 0.021(5)
C6 0.112(11) 0.072(9) 0.025(5) 0.004(5) 0.032(6) 0.057(8)
Cl2 0.071(2) 0.052(2) 0.071(2) 0.0150(16) 0.0373(17) 0.0247(17)
Cl1 0.070(2) 0.070(2) 0.067(2) 0.0298(17) 0.0388(17) 0.0294(19)
C52 0.051(7) 0.041(7) 0.055(7) 0.022(6) 0.023(6) 0.004(6)

loop_
_atom_type_symbol
_atom_type_description
_atom_type_scat_dispersion_real
_atom_type_scat_dispersion_imag
_atom_type_scat_source
C C 0.0033 0.0016 'International Tables Vol C Tables 4.2.6.8 and 6.1.1.4'
H H 0.0000 0.0000 'International Tables Vol C Tables 4.2.6.8 and 6.1.1.4'
N N 0.0061 0.0033 'International Tables Vol C Tables 4.2.6.8 and 6.1.1.4'
O O 0.0106 0.0060 'International Tables Vol C Tables 4.2.6.8 and 6.1.1.4'
Cl Cl 0.1484 0.1585 'International Tables Vol C Tables 4.2.6.8 and 6.1.1.4'
Fe Fe 0.3463 0.8444 'International Tables Vol C Tables 4.2.6.8 and 6.1.1.4'

loop_
_geom_angle_atom_site_label_1
_geom_angle_atom_site_label_2
_geom_angle_atom_site_label_3
_geom_angle
N4 Fe1 N1 82.5(3)
N4 Fe1 C27 98.3(3)
N1 Fe1 C27 95.0(4)
N4 Fe1 C26 91.6(3)
N1 Fe1 C26 94.7(3)
C27 Fe1 C26 167.0(4)
N4 Fe1 N6 80.7(3)
N1 Fe1 N6 163.2(3)
C27 Fe1 N6 87.3(3)
C26 Fe1 N6 85.9(3)
N4 Fe1 N3 163.2(3)
N1 Fe1 N3 81.0(3)
C27 Fe1 N3 85.8(3)
C26 Fe1 N3 87.2(3)
N6 Fe1 N3 115.8(3)
C25 N6 C21 118.1(7)
C25 N6 Fe1 129.1(6)
C21 N6 Fe1 112.8(5)
C14 N3 C10 117.8(8)
C14 N3 Fe1 130.6(6)
C10 N3 Fe1 111.5(6)
N6 C21 C22 122.7(8)
N6 C21 N5 114.6(7)
C22 C21 N5 122.7(8)
C2 N1 N2 125.4(7)
C2 N1 Fe1 117.1(6)
N2 N1 Fe1 117.5(5)
N3 C10 N2 116.3(8)
N3 C10 C11 121.9(8)
N2 C10 C11 121.7(8)
N4 N5 C21 111.7(7)
N4 N5 C15 119.7(6)
C21 N5 C15 119.0(7)
O2 N7 O3 125.5(8)
O2 N7 C3 119.8(7)
O3 N7 C3 114.5(8)
N1 C2 C3 112.3(8)
C22 C23 C24 118.6(9)
C17 C16 C15 118.7(9)
C14 C13 C12 117.8(9)
C15 C20 C19 119.7(9)
N1 N2 C10 113.7(7)
N1 N2 C4 119.4(7)
C10 N2 C4 126.7(7)
C20 C15 C16 121.3(9)
C20 C15 N5 121.0(8)
C16 C15 N5 117.7(8)
C11 C12 C13 121.5(9)
C21 C22 C23 119.4(9)
C25 C24 C23 119.4(9)
C8 C9 C4 119.6(8)
N8 C26 Fe1 176.6(8)
C18 C19 C20 118.6(9)
C9 C8 C7 121.3(9)
C16 C17 C18 120.9(9)
N4 C3 C2 113.6(8)
N4 C3 N7 126.0(8)
C2 C3 N7 120.4(8)
N3 C14 C13 124.3(8)
C3 N4 N5 125.6(7)
C3 N4 Fe1 114.5(6)
N5 N4 Fe1 119.3(5)
N6 C25 C24 121.9(9)
N9 C27 Fe1 174.1(8)
C9 C4 C5 121.3(8)
C9 C4 N2 119.9(7)
C5 C4 N2 118.7(8)
C12 C11 C10 116.6(9)
C17 C18 C19 120.7(10)
C6 C5 C4 117.8(10)
C6 C7 C8 117.7(9)
C7 C6 C5 122.2(9)
Cl2 C52 Cl1 111.1(6)

loop_
_geom_bond_atom_site_label_1
_geom_bond_atom_site_label_2
_geom_bond_distance
Fe1 N4 1.849(7)
Fe1 N1 1.858(7)
Fe1 C27 1.964(9)
Fe1 C26 1.968(10)
Fe1 N6 1.999(7)
Fe1 N3 2.028(7)
N6 C25 1.347(11)
N6 C21 1.357(11)
N3 C14 1.341(11)
N3 C10 1.344(11)
C21 C22 1.361(12)
C21 N5 1.423(11)
N1 C2 1.294(11)
N1 N2 1.374(11)
C10 N2 1.378(11)
C10 C11 1.439(13)
N5 N4 1.365(10)
N5 C15 1.470(12)
N7 O2 1.220(10)
N7 O3 1.229(10)
N7 C3 1.421(12)
C2 C3 1.415(13)
C23 C22 1.368(12)
C23 C24 1.402(14)
C16 C17 1.351(14)
C16 C15 1.397(12)
C13 C14 1.354(13)
C13 C12 1.389(13)
C20 C15 1.355(13)
C20 C19 1.398(14)
N2 C4 1.453(11)
N8 C26 1.120(11)
C12 C11 1.359(13)
C24 C25 1.366(13)
C9 C8 1.343(13)
C9 C4 1.355(13)
N9 C27 1.147(11)
C19 C18 1.380(14)
C8 C7 1.414(13)
C17 C18 1.376(15)
C3 N4 1.343(11)
C4 C5 1.385(13)
C5 C6 1.384(15)
C7 C6 1.342(16)
Cl2 C52 1.760(12)
Cl1 C52 1.775(11)
